data_2002187
loop_
_publ_author_name
'Arpe, R'
'Mueller-Buschbaum, Hk'

_publ_section_title 'Ein Beitrag zur Kristallchemie von Ba Bi O3'
_journal_name_full
;
Zeitschrift fuer Anorganische und Allgemeine Chemie
;
_journal_page_first 73
_journal_page_last 77
_journal_paper_doi 10.1002/zaac.19774340107
_journal_volume 434
_journal_year 1977
_chemical_formula_structural 'Ba Bi O3'
_chemical_formula_sum 'Ba Bi O3'
_chemical_name_systematic 'Barium bismuth(IV) oxide'
_space_group_IT_number 111
_symmetry_cell_setting tetragonal
_symmetry_Int_Tables_number 111
_symmetry_space_group_name_Hall 'P -4 2'
_symmetry_space_group_name_H-M 'P -4 2 m'
_cell_angle_alpha 90
_cell_angle_beta 90
_cell_angle_gamma 90
_cell_formula_units_Z 1
_cell_length_a 4.364
_cell_length_b 4.364
_cell_length_c 4.518
_cell_volume 86.0
_exptl_crystal_density_meas 7.6
_refine_ls_R_factor_all 0.074
_cod_database_code 2002187

loop_
_symmetry_equiv_pos_as_xyz
x,y,z
-x,-y,z
-x,y,-z
x,-y,-z
-y,x,-z
y,-x,-z
y,x,z
-y,-x,z

loop_
_atom_site_label
_atom_site_type_symbol
_atom_site_symmetry_multiplicity
_atom_site_Wyckoff_symbol
_atom_site_fract_x
_atom_site_fract_y
_atom_site_fract_z
_atom_site_occupancy
_atom_site_attached_hydrogens
_atom_site_calc_flag
Ba1 Ba2+ 2 g 0. 0. 0.0477 0.5 0 d
Bi1 Bi3+ 1 b 0.5 0.5 0.5 0.5 0 d
Bi2 Bi5+ 1 b 0.5 0.5 0.5 0.5 0 d
O1 O2- 4 m 0. 0.5 0.655 0.5 0 d
O2 O2- 2 h 0.5 0.5 0.961 0.5 0 d

loop_
_atom_type_symbol
_atom_type_oxidation_number
Ba2+ 2.000
Bi3+ 3.000
Bi5+ 5.000
O2- -2.000
